data_7104344
loop_
_publ_author_name
'Norel, Lucie'
'Chamoreau, Lise-Marie'
'Journaux, Yves'
'Oms, Olivier'
'Chastanet, Guillaume'
'Train, Cyrille'

_publ_section_title
;
 Verdazyl-lanthanide(III) one dimensional compounds: synthesis,
 structure and magnetic properties.
;
_journal_issue 17
_journal_name_full 'Chemical communications (Cambridge, England)'
_journal_page_first 2381
_journal_page_last 2383
_journal_paper_doi 10.1039/b816910a
_journal_volume 34
_journal_year 2009
_chemical_formula_moiety 'C22 H12 F18 Gd N6 O7'
_chemical_formula_sum 'C22 H12 F18 Gd N6 O7'
_chemical_formula_weight 971.63
_chemical_name_systematic
;
?
;
_space_group_IT_number 14
_symmetry_cell_setting monoclinic
_symmetry_Int_Tables_number 14
_symmetry_space_group_name_Hall '-P 2ybc'
_symmetry_space_group_name_H-M 'P 1 21/c 1'
_atom_sites_solution_hydrogens geom
_atom_sites_solution_primary direct
_atom_sites_solution_secondary difmap
_audit_creation_method SHELXL-97
_cell_angle_alpha 90.00
_cell_angle_beta 107.621(7)
_cell_angle_gamma 90.00
_cell_formula_units_Z 4
_cell_length_a 11.3388(18)
_cell_length_b 18.522(3)
_cell_length_c 16.6033(12)
_cell_measurement_reflns_used 127
_cell_measurement_temperature 200(2)
_cell_measurement_theta_max 22.4
_cell_measurement_theta_min 3.7
_cell_volume 3323.3(8)
_computing_cell_refinement 'Dirax/lsq (Duisenberg & Schreurs, 1989-2000)'
_computing_data_collection 'Collect (Nonius BV, 1997-2000)'
_computing_data_reduction 'EvalCCD (Duisenberg & Schreurs 1990-2000)'
_computing_molecular_graphics 'DIAMOND (Brandenburg, 1999)'
_computing_publication_material 'WinGX publication routines (Farrugia, 1999)'
_computing_structure_refinement 'SHELXL-97 (Sheldrick, 1997)'
_computing_structure_solution 'SIR92 (Giacovazzo et al, 1993)'
_diffrn_ambient_temperature 200(2)
_diffrn_detector_area_resol_mean 9
_diffrn_measured_fraction_theta_full 0.942
_diffrn_measured_fraction_theta_max 0.942
_diffrn_measurement_device_type KappaCCD
_diffrn_measurement_method 'CCD rotation images, thick slices'
_diffrn_radiation_monochromator graphite
_diffrn_radiation_source 'fine-focus sealed tube'
_diffrn_radiation_type MoK\a
_diffrn_radiation_wavelength 0.71073
_diffrn_reflns_av_R_equivalents 0.0651
_diffrn_reflns_av_sigmaI/netI 0.0821
_diffrn_reflns_limit_h_max 15
_diffrn_reflns_limit_h_min -15
_diffrn_reflns_limit_k_max 26
_diffrn_reflns_limit_k_min -26
_diffrn_reflns_limit_l_max 22
_diffrn_reflns_limit_l_min -16
_diffrn_reflns_number 44399
_diffrn_reflns_theta_full 30.01
_diffrn_reflns_theta_max 30.01
_diffrn_reflns_theta_min 1.69
_diffrn_standards_decay_% 0
_diffrn_standards_number 0
_exptl_absorpt_coefficient_mu 2.146
_exptl_absorpt_correction_T_max 0.918
_exptl_absorpt_correction_T_min 0.765
_exptl_absorpt_correction_type multi-scan
_exptl_absorpt_process_details
;
R.H. Blessing, Acta Cryst. (1995), A51, 33-38
;
_exptl_crystal_colour orange
_exptl_crystal_density_diffrn 1.942
_exptl_crystal_density_method 'not measured'
_exptl_crystal_description needle
_exptl_crystal_F_000 1872
_exptl_crystal_size_max 0.26
_exptl_crystal_size_mid 0.11
_exptl_crystal_size_min 0.04
_refine_diff_density_max 1.561
_refine_diff_density_min -1.247
_refine_diff_density_rms 0.137
_refine_ls_extinction_method none
_refine_ls_goodness_of_fit_ref 1.024
_refine_ls_hydrogen_treatment constr
_refine_ls_matrix_type full
_refine_ls_number_parameters 487
_refine_ls_number_reflns 9124
_refine_ls_number_restraints 0
_refine_ls_restrained_S_all 1.024
_refine_ls_R_factor_all 0.0963
_refine_ls_R_factor_gt 0.0391
_refine_ls_shift/su_max 0.001
_refine_ls_shift/su_mean 0.000
_refine_ls_structure_factor_coef Fsqd
_refine_ls_weighting_details 'calc w=1/[\s^2^(Fo^2^)+(0.0492P)^2^+0.0963P] where P=(Fo^2^+2Fc^2^)/3'
_refine_ls_weighting_scheme calc
_refine_ls_wR_factor_gt 0.0833
_refine_ls_wR_factor_ref 0.1015
_reflns_number_gt 5590
_reflns_number_total 9124
_reflns_threshold_expression >2sigma(I)
_cod_data_source_file b816910a.txt
_cod_data_source_block ln617
_cod_original_sg_symbol_H-M 'P 21/c'
_cod_database_code 7104344

loop_
_symmetry_equiv_pos_as_xyz
'x, y, z'
'-x, y+1/2, -z+1/2'
'-x, -y, -z'
'x, -y-1/2, z-1/2'

loop_
_atom_site_label
_atom_site_type_symbol
_atom_site_fract_x
_atom_site_fract_y
_atom_site_fract_z
_atom_site_U_iso_or_equiv
_atom_site_adp_type
_atom_site_occupancy
_atom_site_symmetry_multiplicity
_atom_site_calc_flag
_atom_site_refinement_flags
_atom_site_disorder_assembly
_atom_site_disorder_group
TB1 Gd 0.151612(18) 0.270559(11) 0.382876(11) 0.02405(7) Uani 1 1 d . . .
O1 O 0.0351(3) 0.28876(16) 0.48163(17) 0.0332(7) Uani 1 1 d . . .
O2 O 0.0024(3) 0.18379(17) 0.31043(17) 0.0364(7) Uani 1 1 d . . .
O3 O 0.1597(3) 0.16320(16) 0.47436(18) 0.0396(8) Uani 1 1 d . . .
O4 O 0.2837(3) 0.17908(16) 0.35323(17) 0.0342(7) Uani 1 1 d . . .
O5 O 0.3431(3) 0.27367(16) 0.49592(18) 0.0372(7) Uani 1 1 d . . .
O6 O 0.2841(3) 0.32855(17) 0.31671(17) 0.0378(7) Uani 1 1 d . . .
O7 O 0.1911(3) 0.39073(16) 0.43920(17) 0.0338(7) Uani 1 1 d . . .
N1 N 0.0483(3) 0.22096(19) 0.6848(2) 0.0303(8) Uani 1 1 d . . .
N2 N 0.0787(3) 0.2565(2) 0.6211(2) 0.0311(8) Uani 1 1 d . . .
N3 N -0.1013(3) 0.2161(2) 0.5211(2) 0.0333(9) Uani 1 1 d . . .
N4 N -0.1368(3) 0.1787(2) 0.5813(2) 0.0330(8) Uani 1 1 d . . .
N5 N -0.1862(3) 0.0965(2) 0.7103(2) 0.0353(9) Uani 1 1 d . . .
H5 H -0.2365 0.0858 0.6616 0.042 Uiso 1 1 calc R . .
N6 N -0.0313(3) 0.14894(19) 0.80770(19) 0.0287(8) Uani 1 1 d . . .
C1 C 0.0054(4) 0.2555(2) 0.5381(3) 0.0291(10) Uani 1 1 d . . .
C2 C -0.0574(4) 0.1844(2) 0.6592(2) 0.0256(9) Uani 1 1 d . . .
C3 C -0.0917(4) 0.1443(2) 0.7253(2) 0.0267(9) Uani 1 1 d . . .
C4 C -0.1880(4) 0.0681(2) 0.7863(3) 0.0380(11) Uani 1 1 d . . .
H4 H -0.2426 0.0338 0.7954 0.046 Uiso 1 1 calc R . .
C5 C -0.0932(4) 0.1006(2) 0.8455(3) 0.0343(10) Uani 1 1 d . . .
H5A H -0.0723 0.0920 0.9033 0.041 Uiso 1 1 calc R . .
C6 C 0.1949(5) 0.2973(3) 0.6459(3) 0.0514(14) Uani 1 1 d . . .
H6A H 0.2511 0.2769 0.6189 0.077 Uiso 1 1 calc R . .
H6B H 0.2311 0.2949 0.7061 0.077 Uiso 1 1 calc R . .
H6C H 0.1787 0.3468 0.6289 0.077 Uiso 1 1 calc R . .
C7 C -0.1897(4) 0.2140(3) 0.4349(3) 0.0507(15) Uani 1 1 d . . .
H7A H -0.2520 0.2503 0.4298 0.076 Uiso 1 1 calc R . .
H7B H -0.2280 0.1673 0.4247 0.076 Uiso 1 1 calc R . .
H7C H -0.1465 0.2231 0.3944 0.076 Uiso 1 1 calc R . .
C8 C -0.0053(4) 0.1159(3) 0.3145(3) 0.0437(12) Uani 1 1 d . . .
C9 C 0.0555(4) 0.0705(3) 0.3804(3) 0.0498(13) Uani 1 1 d . . .
H9 H 0.0459 0.0208 0.3736 0.060 Uiso 1 1 calc R . .
C10 C 0.1310(4) 0.0985(3) 0.4569(3) 0.0415(11) Uani 1 1 d . . .
C11 C -0.0984(6) 0.0823(4) 0.2370(4) 0.077(2) Uani 1 1 d . . .
C12 C 0.1888(7) 0.0460(3) 0.5309(4) 0.0697(18) Uani 1 1 d . . .
C13 C 0.3918(4) 0.1573(2) 0.3909(3) 0.0355(10) Uani 1 1 d . . .
C14 C 0.4739(4) 0.1833(3) 0.4651(3) 0.0401(11) Uani 1 1 d . . .
H14 H 0.5520 0.1625 0.4849 0.048 Uiso 1 1 calc R . .
C15 C 0.4437(4) 0.2396(3) 0.5111(3) 0.0360(10) Uani 1 1 d . . .
C16 C 0.4344(5) 0.0920(3) 0.3480(3) 0.0511(13) Uani 1 1 d . . .
C17 C 0.5456(5) 0.2655(3) 0.5910(3) 0.0523(14) Uani 1 1 d . . .
C18 C 0.3517(4) 0.3842(3) 0.3327(3) 0.0349(10) Uani 1 1 d . . .
C19 C 0.3510(4) 0.4392(3) 0.3896(3) 0.0423(12) Uani 1 1 d . . .
H19 H 0.4058 0.4776 0.3954 0.051 Uiso 1 1 calc R . .
C20 C 0.2697(4) 0.4378(2) 0.4384(2) 0.0306(10) Uani 1 1 d . . .
C21 C 0.4470(5) 0.3869(3) 0.2831(3) 0.0518(14) Uani 1 1 d . . .
C22 C 0.2745(5) 0.4998(3) 0.5018(3) 0.0484(13) Uani 1 1 d . . .
F1 F -0.0856(6) 0.1081(3) 0.1665(3) 0.171(3) Uani 1 1 d . . .
F2 F -0.2125(4) 0.0970(3) 0.2352(3) 0.146(2) Uani 1 1 d . . .
F3 F -0.0913(4) 0.0111(2) 0.2321(3) 0.1032(15) Uani 1 1 d . . .
F4 F 0.1550(4) 0.0644(2) 0.5990(2) 0.0917(12) Uani 1 1 d . . .
F5 F 0.3120(4) 0.0497(2) 0.5537(3) 0.0963(13) Uani 1 1 d . . .
F6 F 0.1530(4) -0.02217(19) 0.5131(3) 0.1138(16) Uani 1 1 d . . .
F7 F 0.3902(4) 0.0936(2) 0.2650(2) 0.0970(14) Uani 1 1 d . . .
F8 F 0.3889(4) 0.03075(19) 0.3688(3) 0.0984(13) Uani 1 1 d . . .
F9 F 0.5541(3) 0.0833(2) 0.3694(2) 0.0958(14) Uani 1 1 d . . .
F10 F 0.6059(3) 0.2108(2) 0.6385(2) 0.0872(12) Uani 1 1 d . . .
F11 F 0.5051(4) 0.3051(3) 0.6403(3) 0.147(2) Uani 1 1 d . . .
F12 F 0.6355(4) 0.2983(3) 0.5697(2) 0.1046(14) Uani 1 1 d . . .
F13 F 0.4822(4) 0.4536(2) 0.2721(2) 0.0972(14) Uani 1 1 d . . .
F14 F 0.5482(3) 0.3512(3) 0.3251(2) 0.1021(14) Uani 1 1 d . . .
F15 F 0.4039(3) 0.3574(2) 0.20753(19) 0.0822(11) Uani 1 1 d . . .
F16 F 0.3419(3) 0.55632(17) 0.4920(2) 0.0797(11) Uani 1 1 d . . .
F17 F 0.3243(4) 0.47607(19) 0.58064(19) 0.0909(13) Uani 1 1 d . . .
F18 F 0.1627(3) 0.5248(2) 0.4951(2) 0.0806(11) Uani 1 1 d . . .

loop_
_atom_site_aniso_label
_atom_site_aniso_U_11
_atom_site_aniso_U_22
_atom_site_aniso_U_33
_atom_site_aniso_U_23
_atom_site_aniso_U_13
_atom_site_aniso_U_12
TB1 0.02437(11) 0.02510(11) 0.02458(12) 0.00044(9) 0.01024(7) 0.00066(10)
O1 0.0351(17) 0.0413(19) 0.0283(16) 0.0071(13) 0.0170(13) 0.0001(13)
O2 0.0334(17) 0.0343(18) 0.0389(17) -0.0001(14) 0.0070(13) -0.0025(14)
O3 0.048(2) 0.0327(18) 0.0374(18) 0.0056(13) 0.0112(14) -0.0016(15)
O4 0.0300(16) 0.0337(17) 0.0370(17) -0.0024(13) 0.0073(13) 0.0063(14)
O5 0.0353(18) 0.0386(18) 0.0354(17) -0.0018(14) 0.0072(13) 0.0011(15)
O6 0.0397(18) 0.043(2) 0.0367(17) -0.0028(14) 0.0198(14) -0.0049(15)
O7 0.0369(17) 0.0329(17) 0.0354(17) -0.0056(13) 0.0163(13) -0.0036(14)
N1 0.033(2) 0.037(2) 0.0220(18) 0.0039(14) 0.0103(14) -0.0059(16)
N2 0.034(2) 0.043(2) 0.0190(19) 0.0021(15) 0.0122(15) -0.0111(17)
N3 0.0278(19) 0.052(3) 0.0208(18) 0.0045(15) 0.0085(14) -0.0064(17)
N4 0.032(2) 0.048(2) 0.0204(18) 0.0010(16) 0.0099(15) -0.0056(18)
N5 0.036(2) 0.042(2) 0.029(2) 0.0014(16) 0.0092(16) -0.0137(18)
N6 0.034(2) 0.032(2) 0.0238(19) 0.0006(14) 0.0145(15) -0.0058(16)
C1 0.030(2) 0.034(2) 0.028(2) -0.0004(17) 0.0161(18) 0.0016(18)
C2 0.027(2) 0.027(2) 0.024(2) 0.0010(17) 0.0107(16) -0.0008(18)
C3 0.026(2) 0.032(2) 0.024(2) -0.0014(17) 0.0093(17) -0.0039(18)
C4 0.040(3) 0.035(3) 0.042(3) 0.000(2) 0.017(2) -0.013(2)
C5 0.042(3) 0.033(2) 0.031(2) 0.0076(18) 0.017(2) -0.007(2)
C6 0.055(3) 0.067(4) 0.031(3) 0.002(2) 0.013(2) -0.028(3)
C7 0.027(3) 0.094(5) 0.026(3) 0.009(2) 0.0022(19) -0.010(3)
C8 0.035(3) 0.043(3) 0.050(3) -0.011(2) 0.009(2) -0.005(2)
C9 0.051(3) 0.029(3) 0.068(4) 0.002(2) 0.015(3) -0.007(2)
C10 0.047(3) 0.030(3) 0.050(3) 0.005(2) 0.019(2) -0.005(2)
C11 0.064(5) 0.071(5) 0.085(5) -0.033(4) 0.003(4) -0.012(4)
C12 0.080(5) 0.040(3) 0.079(5) 0.017(3) 0.008(4) -0.003(3)
C13 0.035(3) 0.029(2) 0.044(3) 0.0040(19) 0.014(2) 0.007(2)
C14 0.027(2) 0.044(3) 0.046(3) -0.003(2) 0.007(2) 0.006(2)
C15 0.028(2) 0.042(3) 0.036(3) 0.002(2) 0.0061(19) -0.003(2)
C16 0.041(3) 0.048(3) 0.059(4) -0.005(3) 0.008(2) 0.014(3)
C17 0.038(3) 0.066(4) 0.047(3) -0.007(3) 0.004(2) -0.002(3)
C18 0.033(2) 0.040(3) 0.033(2) 0.008(2) 0.0122(19) -0.003(2)
C19 0.041(3) 0.039(3) 0.046(3) 0.002(2) 0.011(2) -0.009(2)
C20 0.034(2) 0.024(2) 0.030(2) 0.0002(17) 0.0049(18) -0.0001(19)
C21 0.045(3) 0.074(4) 0.045(3) -0.003(3) 0.027(2) -0.012(3)
C22 0.061(4) 0.043(3) 0.043(3) -0.009(2) 0.018(2) -0.009(3)
F1 0.273(7) 0.159(5) 0.048(3) -0.031(3) -0.001(3) -0.110(5)
F2 0.068(3) 0.141(4) 0.181(5) -0.077(4) -0.036(3) 0.005(3)
F3 0.096(3) 0.063(3) 0.126(3) -0.050(2) -0.003(2) -0.011(2)
F4 0.125(3) 0.086(3) 0.065(2) 0.033(2) 0.030(2) -0.011(2)
F5 0.083(3) 0.078(3) 0.115(3) 0.043(2) 0.013(2) 0.030(2)
F6 0.167(4) 0.034(2) 0.120(3) 0.023(2) 0.011(3) -0.003(2)
F7 0.126(3) 0.102(3) 0.055(2) -0.0203(19) 0.015(2) 0.068(3)
F8 0.131(3) 0.043(2) 0.135(3) -0.019(2) 0.061(3) -0.009(2)
F9 0.048(2) 0.090(3) 0.139(3) -0.054(2) 0.012(2) 0.027(2)
F10 0.070(2) 0.122(3) 0.051(2) 0.016(2) -0.0099(17) 0.004(2)
F11 0.066(3) 0.226(6) 0.110(3) -0.120(4) -0.034(2) 0.048(3)
F12 0.086(3) 0.120(3) 0.089(3) -0.004(2) -0.001(2) -0.062(3)
F13 0.123(3) 0.091(3) 0.111(3) -0.009(2) 0.086(3) -0.047(3)
F14 0.051(2) 0.164(4) 0.105(3) 0.025(3) 0.044(2) 0.028(3)
F15 0.088(3) 0.121(3) 0.055(2) -0.022(2) 0.0480(18) -0.030(2)
F16 0.105(3) 0.042(2) 0.100(3) -0.0264(18) 0.043(2) -0.0318(19)
F17 0.157(4) 0.067(2) 0.0337(18) -0.0147(16) 0.0064(19) -0.011(2)
F18 0.077(3) 0.079(3) 0.095(3) -0.045(2) 0.039(2) 0.005(2)

loop_
_atom_type_symbol
_atom_type_description
_atom_type_scat_dispersion_real
_atom_type_scat_dispersion_imag
_atom_type_scat_source
C C 0.0033 0.0016 'International Tables Vol C Tables 4.2.6.8 and 6.1.1.4'
H H 0.0000 0.0000 'International Tables Vol C Tables 4.2.6.8 and 6.1.1.4'
Gd Gd -0.1653 3.9035 'International Tables Vol C Tables 4.2.6.8 and 6.1.1.4'
F F 0.0171 0.0103 'International Tables Vol C Tables 4.2.6.8 and 6.1.1.4'
N N 0.0061 0.0033 'International Tables Vol C Tables 4.2.6.8 and 6.1.1.4'
O O 0.0106 0.0060 'International Tables Vol C Tables 4.2.6.8 and 6.1.1.4'

loop_
_geom_angle_atom_site_label_1
_geom_angle_atom_site_label_2
_geom_angle_atom_site_label_3
_geom_angle
_geom_angle_site_symmetry_1
_geom_angle_site_symmetry_3
_geom_angle_publ_flag
O6 TB1 O2 121.69(10) . . ?
O6 TB1 O5 78.55(10) . . ?
O2 TB1 O5 138.36(10) . . ?
O6 TB1 O7 72.01(10) . . ?
O2 TB1 O7 147.42(10) . . ?
O5 TB1 O7 69.88(10) . . ?
O6 TB1 O4 72.75(10) . . ?
O2 TB1 O4 79.20(10) . . ?
O5 TB1 O4 72.88(10) . . ?
O7 TB1 O4 132.59(10) . . ?
O6 TB1 O1 143.45(10) . . ?
O2 TB1 O1 89.22(10) . . ?
O5 TB1 O1 90.97(10) . . ?
O7 TB1 O1 71.51(10) . . ?
O4 TB1 O1 137.48(10) . . ?
O6 TB1 O3 137.25(10) . . ?
O2 TB1 O3 69.98(10) . . ?
O5 TB1 O3 71.62(10) . . ?
O7 TB1 O3 122.33(10) . . ?
O4 TB1 O3 69.66(10) . . ?
O1 TB1 O3 67.93(10) . . ?
O6 TB1 N6 92.51(11) . 4_565 ?
O2 TB1 N6 78.42(11) . 4_565 ?
O5 TB1 N6 140.92(10) . 4_565 ?
O7 TB1 N6 71.17(10) . 4_565 ?
O4 TB1 N6 140.75(9) . 4_565 ?
O1 TB1 N6 73.78(10) . 4_565 ?
O3 TB1 N6 129.78(11) . 4_565 ?
C1 O1 TB1 140.0(3) . . ?
C8 O2 TB1 134.0(3) . . ?
C10 O3 TB1 131.6(3) . . ?
C13 O4 TB1 134.0(3) . . ?
C15 O5 TB1 133.9(3) . . ?
C18 O6 TB1 134.6(3) . . ?
C20 O7 TB1 133.7(3) . . ?
C2 N1 N2 114.2(3) . . ?
C1 N2 N1 123.2(3) . . ?
C1 N2 C6 120.5(3) . . ?
N1 N2 C6 116.3(3) . . ?
C1 N3 N4 123.7(3) . . ?
C1 N3 C7 120.9(3) . . ?
N4 N3 C7 115.4(3) . . ?
C2 N4 N3 113.9(3) . . ?
C3 N5 C4 108.3(3) . . ?
C3 N5 H5 125.9 . . ?
C4 N5 H5 125.9 . . ?
C3 N6 C5 104.3(3) . . ?
C3 N6 TB1 128.9(3) . 4_566 ?
C5 N6 TB1 126.8(3) . 4_566 ?
O1 C1 N3 122.0(4) . . ?
O1 C1 N2 121.7(4) . . ?
N3 C1 N2 116.3(3) . . ?
N1 C2 N4 128.8(4) . . ?
N1 C2 C3 115.8(3) . . ?
N4 C2 C3 115.4(3) . . ?
N6 C3 N5 111.2(3) . . ?
N6 C3 C2 124.2(4) . . ?
N5 C3 C2 124.5(3) . . ?
C5 C4 N5 105.4(4) . . ?
C5 C4 H4 127.3 . . ?
N5 C4 H4 127.3 . . ?
C4 C5 N6 110.8(4) . . ?
C4 C5 H5A 124.6 . . ?
N6 C5 H5A 124.6 . . ?
N2 C6 H6A 109.5 . . ?
N2 C6 H6B 109.5 . . ?
H6A C6 H6B 109.5 . . ?
N2 C6 H6C 109.5 . . ?
H6A C6 H6C 109.5 . . ?
H6B C6 H6C 109.5 . . ?
N3 C7 H7A 109.5 . . ?
N3 C7 H7B 109.5 . . ?
H7A C7 H7B 109.5 . . ?
N3 C7 H7C 109.5 . . ?
H7A C7 H7C 109.5 . . ?
H7B C7 H7C 109.5 . . ?
O2 C8 C9 128.3(4) . . ?
O2 C8 C11 113.7(5) . . ?
C9 C8 C11 117.9(5) . . ?
C8 C9 C10 120.8(5) . . ?
C8 C9 H9 119.6 . . ?
C10 C9 H9 119.6 . . ?
O3 C10 C9 127.6(4) . . ?
O3 C10 C12 113.5(4) . . ?
C9 C10 C12 118.9(5) . . ?
F1 C11 F2 106.2(7) . . ?
F1 C11 F3 106.4(6) . . ?
F2 C11 F3 106.4(6) . . ?
F1 C11 C8 111.6(6) . . ?
F2 C11 C8 111.1(6) . . ?
F3 C11 C8 114.7(6) . . ?
F6 C12 F5 109.5(6) . . ?
F6 C12 F4 106.4(5) . . ?
F5 C12 F4 106.8(5) . . ?
F6 C12 C10 113.1(5) . . ?
F5 C12 C10 110.4(5) . . ?
F4 C12 C10 110.4(5) . . ?
O4 C13 C14 128.2(4) . . ?
O4 C13 C16 114.3(4) . . ?
C14 C13 C16 117.4(4) . . ?
C13 C14 C15 122.4(4) . . ?
C13 C14 H14 118.8 . . ?
C15 C14 H14 118.8 . . ?
O5 C15 C14 128.5(4) . . ?
O5 C15 C17 114.3(4) . . ?
C14 C15 C17 117.2(4) . . ?
F9 C16 F7 108.9(5) . . ?
F9 C16 F8 106.0(5) . . ?
F7 C16 F8 103.6(5) . . ?
F9 C16 C13 114.4(4) . . ?
F7 C16 C13 113.0(4) . . ?
F8 C16 C13 110.2(5) . . ?
F11 C17 F12 111.1(6) . . ?
F11 C17 F10 106.0(5) . . ?
F12 C17 F10 102.0(5) . . ?
F11 C17 C15 113.9(4) . . ?
F12 C17 C15 110.3(4) . . ?
F10 C17 C15 112.8(5) . . ?
O6 C18 C19 127.7(4) . . ?
O6 C18 C21 113.1(4) . . ?
C19 C18 C21 119.1(4) . . ?
C18 C19 C20 121.3(4) . . ?
C18 C19 H19 119.3 . . ?
C20 C19 H19 119.3 . . ?
O7 C20 C19 128.0(4) . . ?
O7 C20 C22 112.8(4) . . ?
C19 C20 C22 119.1(4) . . ?
F15 C21 F14 107.8(5) . . ?
F15 C21 F13 107.1(4) . . ?
F14 C21 F13 106.7(5) . . ?
F15 C21 C18 112.1(4) . . ?
F14 C21 C18 109.7(4) . . ?
F13 C21 C18 113.1(5) . . ?
F18 C22 F17 107.9(4) . . ?
F18 C22 F16 106.5(5) . . ?
F17 C22 F16 106.8(4) . . ?
F18 C22 C20 111.6(4) . . ?
F17 C22 C20 110.0(4) . . ?
F16 C22 C20 113.8(4) . . ?

loop_
_geom_bond_atom_site_label_1
_geom_bond_atom_site_label_2
_geom_bond_distance
_geom_bond_site_symmetry_2
_geom_bond_publ_flag
TB1 O6 2.370(3) . ?
TB1 O2 2.379(3) . ?
TB1 O5 2.403(3) . ?
TB1 O7 2.403(3) . ?
TB1 O4 2.409(3) . ?
TB1 O1 2.420(3) . ?
TB1 O3 2.487(3) . ?
TB1 N6 2.552(3) 4_565 ?
O1 C1 1.251(5) . ?
O2 C8 1.263(5) . ?
O3 C10 1.253(5) . ?
O4 C13 1.262(5) . ?
O5 C15 1.260(5) . ?
O6 C18 1.264(5) . ?
O7 C20 1.250(5) . ?
N1 C2 1.329(5) . ?
N1 N2 1.376(4) . ?
N2 C1 1.376(5) . ?
N2 C6 1.466(6) . ?
N3 C1 1.367(5) . ?
N3 N4 1.373(5) . ?
N3 C7 1.478(5) . ?
N4 C2 1.338(5) . ?
N5 C3 1.354(5) . ?
N5 C4 1.373(5) . ?
N5 H5 0.8600 . ?
N6 C3 1.335(5) . ?
N6 C5 1.398(5) . ?
N6 TB1 2.552(3) 4_566 ?
C2 C3 1.471(5) . ?
C4 C5 1.359(6) . ?
C4 H4 0.9300 . ?
C5 H5A 0.9300 . ?
C6 H6A 0.9600 . ?
C6 H6B 0.9600 . ?
C6 H6C 0.9600 . ?
C7 H7A 0.9600 . ?
C7 H7B 0.9600 . ?
C7 H7C 0.9600 . ?
C8 C9 1.387(7) . ?
C8 C11 1.528(7) . ?
C9 C10 1.399(6) . ?
C9 H9 0.9300 . ?
C10 C12 1.548(7) . ?
C11 F1 1.312(8) . ?
C11 F2 1.314(8) . ?
C11 F3 1.326(7) . ?
C12 F6 1.331(7) . ?
C12 F5 1.335(7) . ?
C12 F4 1.343(7) . ?
C13 C14 1.387(6) . ?
C13 C16 1.552(7) . ?
C14 C15 1.395(6) . ?
C14 H14 0.9300 . ?
C15 C17 1.548(7) . ?
C16 F9 1.304(6) . ?
C16 F7 1.316(6) . ?
C16 F8 1.335(6) . ?
C17 F11 1.283(6) . ?
C17 F12 1.325(6) . ?
C17 F10 1.337(7) . ?
C18 C19 1.391(6) . ?
C18 C21 1.545(6) . ?
C19 C20 1.400(6) . ?
C19 H19 0.9300 . ?
C20 C22 1.547(6) . ?
C21 F15 1.319(6) . ?
C21 F14 1.326(6) . ?
C21 F13 1.326(6) . ?
C22 F18 1.323(6) . ?
C22 F17 1.334(6) . ?
C22 F16 1.335(6) . ?
